data_1518075
loop_
_publ_author_name
'Dang, Hai-Yan'
'Wang, Zi-Tian'
'Cheng, Ying'

_publ_section_title
;
 Changing reaction pathways of the dimerization of 2-formylcinnamates by
 N-heterocyclic carbene/lewis Acid cooperative catalysis: an unusual
 cleavage of the carbon-carbon bond.
;
_journal_issue 21
_journal_name_full 'Organic letters'
_journal_page_first 5520
_journal_page_last 5523
_journal_paper_doi 10.1021/ol502791s
_journal_volume 16
_journal_year 2014
_chemical_formula_sum 'C19 H14 O4'
_chemical_formula_weight 306.30
_chemical_name_systematic
;

 ?

;
_space_group_IT_number 2
_symmetry_cell_setting triclinic
_symmetry_space_group_name_Hall '-P 1'
_symmetry_space_group_name_H-M 'P -1'
_atom_sites_solution_hydrogens geom
_atom_sites_solution_primary direct
_atom_sites_solution_secondary difmap
_audit_creation_method SHELXL-97
_cell_angle_alpha 87.438(12)
_cell_angle_beta 82.139(12)
_cell_angle_gamma 81.481(12)
_cell_formula_units_Z 4
_cell_length_a 7.334(5)
_cell_length_b 11.646(11)
_cell_length_c 17.387(11)
_cell_measurement_reflns_used 1942
_cell_measurement_temperature 110(2)
_cell_measurement_theta_max 27.45
_cell_measurement_theta_min 3.21
_cell_volume 1454.4(19)
_computing_cell_refinement 'Bruker SMART'
_computing_data_collection 'Bruker SMART'
_computing_data_reduction 'Bruker SAINT'
_computing_molecular_graphics 'Bruker SHELXTL'
_computing_publication_material 'Bruker SHELXTL'
_computing_structure_refinement 'SHELXL-97 (Sheldrick, 1997)'
_computing_structure_solution 'SHELXS-97 (Sheldrick, 1990)'
_diffrn_ambient_temperature 110(2)
_diffrn_measured_fraction_theta_full 0.983
_diffrn_measured_fraction_theta_max 0.983
_diffrn_measurement_device_type 'CCD area detector'
_diffrn_measurement_method 'phi and omega scans'
_diffrn_radiation_monochromator graphite
_diffrn_radiation_source 'fine-focus sealed tube'
_diffrn_radiation_type MoK\a
_diffrn_radiation_wavelength 0.71073
_diffrn_reflns_av_R_equivalents 0.0428
_diffrn_reflns_av_sigmaI/netI 0.1090
_diffrn_reflns_limit_h_max 8
_diffrn_reflns_limit_h_min -8
_diffrn_reflns_limit_k_max 7
_diffrn_reflns_limit_k_min -13
_diffrn_reflns_limit_l_max 18
_diffrn_reflns_limit_l_min -20
_diffrn_reflns_number 6859
_diffrn_reflns_theta_full 25.00
_diffrn_reflns_theta_max 25.00
_diffrn_reflns_theta_min 2.10
_exptl_absorpt_coefficient_mu 0.098
_exptl_absorpt_correction_T_max 0.9922
_exptl_absorpt_correction_T_min 0.9599
_exptl_absorpt_correction_type multi-scan
_exptl_absorpt_process_details SADABS
_exptl_crystal_colour colorless
_exptl_crystal_density_diffrn 1.399
_exptl_crystal_density_method 'not measured'
_exptl_crystal_description block
_exptl_crystal_F_000 640
_exptl_crystal_size_max 0.42
_exptl_crystal_size_mid 0.11
_exptl_crystal_size_min 0.08
_refine_diff_density_max 0.640
_refine_diff_density_min -0.454
_refine_diff_density_rms 0.130
_refine_ls_extinction_method none
_refine_ls_goodness_of_fit_ref 0.988
_refine_ls_hydrogen_treatment constr
_refine_ls_matrix_type full
_refine_ls_number_parameters 417
_refine_ls_number_reflns 5043
_refine_ls_number_restraints 0
_refine_ls_restrained_S_all 0.988
_refine_ls_R_factor_all 0.1375
_refine_ls_R_factor_gt 0.0981
_refine_ls_shift/su_max 0.000
_refine_ls_shift/su_mean 0.000
_refine_ls_structure_factor_coef Fsqd
_refine_ls_weighting_details 'calc w=1/[\s^2^(Fo^2^)+(0.1883P)^2^+0.0000P] where P=(Fo^2^+2Fc^2^)/3'
_refine_ls_weighting_scheme calc
_refine_ls_wR_factor_gt 0.2533
_refine_ls_wR_factor_ref 0.2807
_reflns_number_gt 3173
_reflns_number_total 5043
_reflns_threshold_expression >2sigma(I)
_cod_data_source_file ol502791s_si_003.cif
_cod_data_source_block 1
_cod_depositor_comments
;
The following automatic conversions were performed:

'_symmetry_cell_setting' value 'Triclinic' changed to 'triclinic'
according to
/home/saulius/struct/COD-crude-data--automatic-downloads/rss-feeds/ACS/lib/dictionaries/cif_core.dic
dictionary named 'cif_core.dic' version 2.4.2 from
2011-04-26.

'_exptl_absorpt_correction_type' value 'Multi-scan'
changed to 'multi-scan' according to
/home/saulius/struct/COD-crude-data--automatic-downloads/rss-feeds/ACS/lib/dictionaries/cif_core.dic
dictionary named 'cif_core.dic' version 2.4.2 from 2011-04-26.

Automatic conversion script
Id: cif_fix_values 2827 2014-09-09 07:05:25Z andrius 

 Adding full bibliography for 1518073--1518075.cif.
;
_cod_original_cell_volume 1454.3(19)
_cod_original_sg_symbol_H-M P-1
_cod_database_code 1518075

loop_
_symmetry_equiv_pos_as_xyz
'x, y, z'
'-x, -y, -z'

loop_
_atom_site_label
_atom_site_type_symbol
_atom_site_fract_x
_atom_site_fract_y
_atom_site_fract_z
_atom_site_U_iso_or_equiv
_atom_site_adp_type
_atom_site_occupancy
_atom_site_symmetry_multiplicity
_atom_site_calc_flag
_atom_site_refinement_flags
C1 C 0.0869(6) 0.0914(4) 0.1307(3) 0.0185(10) Uani 1 1 d .
C2 C 0.0281(6) 0.1800(4) 0.0739(3) 0.0176(10) Uani 1 1 d .
C3 C 0.0513(6) 0.1534(4) -0.0043(3) 0.0206(11) Uani 1 1 d .
H3 H 0.1077 0.0781 -0.0205 0.025 Uiso 1 1 calc R
C4 C -0.0071(6) 0.2358(4) -0.0581(3) 0.0204(11) Uani 1 1 d .
H4 H 0.0046 0.2166 -0.1112 0.025 Uiso 1 1 calc R
C5 C -0.0829(6) 0.3468(4) -0.0349(3) 0.0219(11) Uani 1 1 d .
H5 H -0.1181 0.4045 -0.0726 0.026 Uiso 1 1 calc R
C6 C -0.1078(6) 0.3741(4) 0.0431(2) 0.0182(10) Uani 1 1 d .
H6 H -0.1612 0.4503 0.0586 0.022 Uiso 1 1 calc R
C7 C -0.0548(6) 0.2905(4) 0.0987(2) 0.0172(10) Uani 1 1 d .
C8 C -0.0861(6) 0.3125(4) 0.1809(2) 0.0173(10) Uani 1 1 d .
H8 H -0.1463 0.3865 0.1983 0.021 Uiso 1 1 calc R
C9 C -0.0326(6) 0.2318(4) 0.2326(3) 0.0166(10) Uani 1 1 d .
C10 C -0.0616(6) 0.2369(4) 0.3181(2) 0.0175(10) Uani 1 1 d .
C11 C -0.1102(6) 0.1410(4) 0.3619(3) 0.0220(11) Uani 1 1 d .
H11 H -0.1192 0.0723 0.3361 0.026 Uiso 1 1 calc R
C12 C -0.1460(7) 0.1426(5) 0.4423(3) 0.0258(12) Uani 1 1 d .
H12 H -0.1776 0.0757 0.4713 0.031 Uiso 1 1 calc R
C13 C -0.1345(6) 0.2444(4) 0.4797(3) 0.0226(11) Uani 1 1 d .
H13 H -0.1623 0.2477 0.5346 0.027 Uiso 1 1 calc R
C14 C -0.0831(6) 0.3403(4) 0.4373(3) 0.0201(10) Uani 1 1 d .
H14 H -0.0746 0.4085 0.4638 0.024 Uiso 1 1 calc R
C15 C -0.0432(6) 0.3395(4) 0.3562(2) 0.0179(10) Uani 1 1 d .
C16 C 0.0280(6) 0.4391(4) 0.3139(3) 0.0186(10) Uani 1 1 d .
H16 H 0.0858 0.4262 0.2621 0.022 Uiso 1 1 calc R
C17 C 0.0207(6) 0.5451(4) 0.3400(3) 0.0232(11) Uani 1 1 d .
H17 H -0.0379 0.5636 0.3910 0.028 Uiso 1 1 calc R
C18 C 0.1037(6) 0.6340(4) 0.2898(3) 0.0205(11) Uani 1 1 d .
C19 C 0.1696(8) 0.8278(4) 0.2838(3) 0.0309(13) Uani 1 1 d .
H19A H 0.2919 0.8007 0.2552 0.046 Uiso 1 1 calc R
H19B H 0.1805 0.8895 0.3187 0.046 Uiso 1 1 calc R
H19C H 0.0830 0.8580 0.2470 0.046 Uiso 1 1 calc R
C20 C 0.4643(7) 0.4064(4) 0.3603(2) 0.0199(11) Uani 1 1 d .
C21 C 0.4170(6) 0.3184(4) 0.4185(2) 0.0163(10) Uani 1 1 d .
C22 C 0.4009(7) 0.3421(4) 0.4971(2) 0.0207(11) Uani 1 1 d .
H22 H 0.4189 0.4162 0.5129 0.025 Uiso 1 1 calc R
C23 C 0.3587(6) 0.2578(4) 0.5519(3) 0.0206(11) Uani 1 1 d .
H23 H 0.3467 0.2743 0.6055 0.025 Uiso 1 1 calc R
C24 C 0.3333(7) 0.1487(4) 0.5297(3) 0.0239(11) Uani 1 1 d .
H24 H 0.3057 0.0909 0.5681 0.029 Uiso 1 1 calc R
C25 C 0.3481(6) 0.1241(4) 0.4512(2) 0.0182(10) Uani 1 1 d .
H25 H 0.3289 0.0498 0.4361 0.022 Uiso 1 1 calc R
C26 C 0.3910(6) 0.2080(4) 0.3950(2) 0.0164(10) Uani 1 1 d .
C27 C 0.4060(6) 0.1886(4) 0.3126(2) 0.0166(10) Uani 1 1 d .
H27 H 0.3820 0.1166 0.2954 0.020 Uiso 1 1 calc R
C28 C 0.4532(6) 0.2703(4) 0.2602(3) 0.0172(10) Uani 1 1 d .
C29 C 0.4702(6) 0.2664(4) 0.1749(2) 0.0169(10) Uani 1 1 d .
C30 C 0.4085(6) 0.3663(4) 0.1333(3) 0.0198(10) Uani 1 1 d .
H30 H 0.3627 0.4364 0.1599 0.024 Uiso 1 1 calc R
C31 C 0.4136(6) 0.3640(4) 0.0533(2) 0.0177(10) Uani 1 1 d .
H31 H 0.3704 0.4324 0.0255 0.021 Uiso 1 1 calc R
C32 C 0.4813(6) 0.2626(4) 0.0137(3) 0.0204(11) Uani 1 1 d .
H32 H 0.4857 0.2614 -0.0412 0.025 Uiso 1 1 calc R
C33 C 0.5419(6) 0.1636(4) 0.0545(3) 0.0191(10) Uani 1 1 d .
H33 H 0.5885 0.0943 0.0272 0.023 Uiso 1 1 calc R
C34 C 0.5368(6) 0.1624(4) 0.1352(2) 0.0174(10) Uani 1 1 d .
C35 C 0.6071(6) 0.0547(4) 0.1752(2) 0.0161(10) Uani 1 1 d .
H35 H 0.6767 0.0606 0.2167 0.019 Uiso 1 1 calc R
C36 C 0.5796(6) -0.0513(4) 0.1571(2) 0.0189(11) Uani 1 1 d .
H36 H 0.5144 -0.0594 0.1145 0.023 Uiso 1 1 calc R
C37 C 0.6478(6) -0.1555(4) 0.2014(2) 0.0181(10) Uani 1 1 d .
C38 C 0.6568(8) -0.3617(4) 0.2106(3) 0.0273(12) Uani 1 1 d .
H38A H 0.7928 -0.3785 0.2053 0.041 Uiso 1 1 calc R
H38B H 0.6078 -0.4234 0.1868 0.041 Uiso 1 1 calc R
H38C H 0.6067 -0.3577 0.2658 0.041 Uiso 1 1 calc R
O1 O 0.0543(4) 0.1222(3) 0.20862(16) 0.0189(8) Uani 1 1 d .
O2 O 0.1598(5) -0.0063(3) 0.11718(18) 0.0250(8) Uani 1 1 d .
O3 O 0.1000(5) 0.7314(3) 0.32915(18) 0.0243(8) Uani 1 1 d .
O4 O 0.1679(5) 0.6236(3) 0.22158(17) 0.0264(8) Uani 1 1 d .
O5 O 0.4863(4) 0.3773(3) 0.28310(16) 0.0176(7) Uani 1 1 d .
O6 O 0.4910(5) 0.5035(3) 0.37312(18) 0.0277(9) Uani 1 1 d .
O7 O 0.6023(4) -0.2513(3) 0.17206(17) 0.0212(8) Uani 1 1 d .
O8 O 0.7305(5) -0.1591(3) 0.25718(18) 0.0260(9) Uani 1 1 d .

loop_
_atom_site_aniso_label
_atom_site_aniso_U_11
_atom_site_aniso_U_22
_atom_site_aniso_U_33
_atom_site_aniso_U_23
_atom_site_aniso_U_13
_atom_site_aniso_U_12
C1 0.016(2) 0.020(3) 0.020(2) -0.004(2) -0.0034(18) -0.004(2)
C2 0.015(2) 0.020(3) 0.019(2) 0.005(2) -0.0028(18) -0.007(2)
C3 0.015(2) 0.024(3) 0.023(2) -0.005(2) 0.0002(19) -0.004(2)
C4 0.023(3) 0.026(3) 0.013(2) 0.002(2) -0.0011(19) -0.007(2)
C5 0.021(3) 0.031(3) 0.014(2) 0.005(2) -0.0025(19) -0.006(2)
C6 0.017(2) 0.020(3) 0.017(2) -0.001(2) 0.0008(18) -0.001(2)
C7 0.015(2) 0.018(3) 0.020(2) -0.001(2) -0.0019(18) -0.0075(19)
C8 0.017(2) 0.017(2) 0.019(2) -0.002(2) -0.0014(18) -0.0039(19)
C9 0.014(2) 0.016(2) 0.020(2) 0.000(2) 0.0015(18) -0.0047(19)
C10 0.008(2) 0.026(3) 0.019(2) 0.001(2) -0.0004(17) -0.0034(19)
C11 0.019(3) 0.027(3) 0.021(2) 0.004(2) -0.0026(19) -0.007(2)
C12 0.027(3) 0.029(3) 0.022(2) 0.008(2) -0.004(2) -0.008(2)
C13 0.021(3) 0.030(3) 0.019(2) 0.004(2) -0.0040(19) -0.009(2)
C14 0.020(3) 0.025(3) 0.015(2) 0.001(2) -0.0036(18) -0.002(2)
C15 0.012(2) 0.027(3) 0.015(2) 0.002(2) -0.0050(18) -0.003(2)
C16 0.014(2) 0.027(3) 0.014(2) 0.001(2) -0.0013(17) -0.003(2)
C17 0.021(3) 0.027(3) 0.020(2) -0.006(2) -0.0008(19) 0.001(2)
C18 0.018(3) 0.021(3) 0.023(3) -0.003(2) -0.006(2) -0.002(2)
C19 0.043(3) 0.008(2) 0.042(3) 0.000(2) -0.005(3) -0.004(2)
C20 0.023(3) 0.024(3) 0.013(2) -0.005(2) -0.0029(19) -0.002(2)
C21 0.013(2) 0.018(2) 0.018(2) 0.0007(19) -0.0020(18) -0.0007(19)
C22 0.026(3) 0.020(3) 0.017(2) -0.002(2) -0.0042(19) -0.002(2)
C23 0.020(3) 0.026(3) 0.017(2) -0.001(2) -0.0039(19) -0.004(2)
C24 0.026(3) 0.026(3) 0.018(2) 0.001(2) 0.001(2) -0.002(2)
C25 0.023(3) 0.016(2) 0.016(2) 0.0019(19) -0.0002(18) -0.007(2)
C26 0.011(2) 0.018(2) 0.020(2) 0.001(2) -0.0022(18) -0.0011(19)
C27 0.018(2) 0.016(2) 0.015(2) -0.0016(19) 0.0009(18) -0.0031(19)
C28 0.017(2) 0.016(2) 0.020(2) -0.004(2) -0.0030(18) -0.0033(19)
C29 0.013(2) 0.022(3) 0.016(2) 0.000(2) -0.0013(18) -0.005(2)
C30 0.016(2) 0.023(3) 0.020(2) 0.000(2) 0.0006(18) -0.003(2)
C31 0.017(2) 0.018(3) 0.017(2) 0.0065(19) -0.0026(18) -0.002(2)
C32 0.026(3) 0.023(3) 0.013(2) 0.001(2) -0.0032(19) -0.004(2)
C33 0.021(3) 0.018(3) 0.019(2) -0.006(2) -0.0033(19) -0.003(2)
C34 0.012(2) 0.024(3) 0.016(2) -0.002(2) 0.0001(18) -0.006(2)
C35 0.012(2) 0.023(3) 0.011(2) -0.0029(19) 0.0021(17) 0.001(2)
C36 0.016(2) 0.024(3) 0.016(2) -0.003(2) -0.0018(18) -0.002(2)
C37 0.012(2) 0.025(3) 0.017(2) -0.004(2) 0.0027(18) -0.004(2)
C38 0.045(3) 0.011(2) 0.026(3) 0.003(2) -0.010(2) 0.000(2)
O1 0.0215(18) 0.0191(18) 0.0160(16) -0.0017(14) -0.0017(13) -0.0030(14)
O2 0.030(2) 0.0169(19) 0.0277(18) -0.0032(15) -0.0048(15) 0.0006(15)
O3 0.035(2) 0.0175(18) 0.0203(17) -0.0012(14) -0.0040(15) -0.0038(15)
O4 0.042(2) 0.0210(19) 0.0155(17) -0.0001(14) 0.0025(15) -0.0091(16)
O5 0.0246(18) 0.0161(17) 0.0131(15) -0.0007(13) -0.0030(13) -0.0058(14)
O6 0.045(2) 0.022(2) 0.0191(17) -0.0039(15) -0.0042(15) -0.0118(17)
O7 0.0268(19) 0.0167(18) 0.0198(17) 0.0009(14) -0.0052(14) -0.0008(14)
O8 0.034(2) 0.026(2) 0.0196(17) 0.0001(15) -0.0098(15) -0.0027(16)

loop_
_atom_type_symbol
_atom_type_description
_atom_type_scat_dispersion_real
_atom_type_scat_dispersion_imag
_atom_type_scat_source
C C 0.0033 0.0016 'International Tables Vol C Tables 4.2.6.8 and 6.1.1.4'
H H 0.0000 0.0000 'International Tables Vol C Tables 4.2.6.8 and 6.1.1.4'
O O 0.0106 0.0060 'International Tables Vol C Tables 4.2.6.8 and 6.1.1.4'

loop_
_geom_angle_atom_site_label_1
_geom_angle_atom_site_label_2
_geom_angle_atom_site_label_3
_geom_angle
O2 C1 O1 116.6(4)
O2 C1 C2 126.3(4)
O1 C1 C2 117.1(4)
C3 C2 C7 120.6(4)
C3 C2 C1 119.7(4)
C7 C2 C1 119.6(4)
C4 C3 C2 120.1(4)
C4 C3 H3 120.0
C2 C3 H3 120.0
C3 C4 C5 120.1(4)
C3 C4 H4 120.0
C5 C4 H4 120.0
C4 C5 C6 120.3(4)
C4 C5 H5 119.9
C6 C5 H5 119.9
C5 C6 C7 120.4(4)
C5 C6 H6 119.8
C7 C6 H6 119.8
C6 C7 C2 118.5(4)
C6 C7 C8 122.7(4)
C2 C7 C8 118.8(4)
C9 C8 C7 121.4(4)
C9 C8 H8 119.3
C7 C8 H8 119.3
C8 C9 O1 120.4(4)
C8 C9 C10 128.7(4)
O1 C9 C10 110.8(4)
C11 C10 C15 119.6(4)
C11 C10 C9 119.4(4)
C15 C10 C9 120.9(4)
C10 C11 C12 121.8(5)
C10 C11 H11 119.1
C12 C11 H11 119.1
C11 C12 C13 118.7(5)
C11 C12 H12 120.6
C13 C12 H12 120.6
C14 C13 C12 120.3(4)
C14 C13 H13 119.8
C12 C13 H13 119.8
C13 C14 C15 121.7(4)
C13 C14 H14 119.1
C15 C14 H14 119.1
C14 C15 C10 117.7(5)
C14 C15 C16 119.9(4)
C10 C15 C16 122.2(4)
C17 C16 C15 127.2(4)
C17 C16 H16 116.4
C15 C16 H16 116.4
C16 C17 C18 119.8(4)
C16 C17 H17 120.1
C18 C17 H17 120.1
O4 C18 O3 123.2(5)
O4 C18 C17 126.0(4)
O3 C18 C17 110.9(4)
O3 C19 H19A 109.5
O3 C19 H19B 109.5
H19A C19 H19B 109.5
O3 C19 H19C 109.5
H19A C19 H19C 109.5
H19B C19 H19C 109.5
O6 C20 O5 116.0(4)
O6 C20 C21 125.9(4)
O5 C20 C21 118.0(4)
C22 C21 C26 120.2(4)
C22 C21 C20 120.1(4)
C26 C21 C20 119.8(4)
C23 C22 C21 119.8(4)
C23 C22 H22 120.1
C21 C22 H22 120.1
C22 C23 C24 120.7(4)
C22 C23 H23 119.6
C24 C23 H23 119.6
C23 C24 C25 120.1(5)
C23 C24 H24 120.0
C25 C24 H24 120.0
C26 C25 C24 120.0(4)
C26 C25 H25 120.0
C24 C25 H25 120.0
C25 C26 C21 119.2(4)
C25 C26 C27 122.8(4)
C21 C26 C27 117.9(4)
C28 C27 C26 121.1(4)
C28 C27 H27 119.5
C26 C27 H27 119.5
C27 C28 O5 121.1(4)
C27 C28 C29 128.3(4)
O5 C28 C29 110.6(4)
C30 C29 C34 119.6(4)
C30 C29 C28 118.9(4)
C34 C29 C28 121.4(4)
C31 C30 C29 120.3(4)
C31 C30 H30 119.8
C29 C30 H30 119.8
C32 C31 C30 120.5(4)
C32 C31 H31 119.7
C30 C31 H31 119.7
C33 C32 C31 119.3(4)
C33 C32 H32 120.3
C31 C32 H32 120.3
C32 C33 C34 121.7(4)
C32 C33 H33 119.1
C34 C33 H33 119.1
C33 C34 C29 118.5(4)
C33 C34 C35 119.1(4)
C29 C34 C35 122.4(4)
C36 C35 C34 124.4(4)
C36 C35 H35 117.8
C34 C35 H35 117.8
C35 C36 C37 121.7(4)
C35 C36 H36 119.2
C37 C36 H36 119.2
O8 C37 O7 122.8(5)
O8 C37 C36 126.9(4)
O7 C37 C36 110.3(4)
O7 C38 H38A 109.5
O7 C38 H38B 109.5
H38A C38 H38B 109.5
O7 C38 H38C 109.5
H38A C38 H38C 109.5
H38B C38 H38C 109.5
C9 O1 C1 122.5(4)
C18 O3 C19 115.6(4)
C20 O5 C28 121.9(4)
C37 O7 C38 117.1(3)

loop_
_geom_bond_atom_site_label_1
_geom_bond_atom_site_label_2
_geom_bond_distance
C1 O2 1.203(6)
C1 O1 1.396(5)
C1 C2 1.456(7)
C2 C3 1.389(6)
C2 C7 1.399(6)
C3 C4 1.374(7)
C3 H3 0.9500
C4 C5 1.384(7)
C4 H4 0.9500
C5 C6 1.388(6)
C5 H5 0.9500
C6 C7 1.394(6)
C6 H6 0.9500
C7 C8 1.444(6)
C8 C9 1.325(6)
C8 H8 0.9500
C9 O1 1.394(5)
C9 C10 1.476(6)
C10 C11 1.386(7)
C10 C15 1.424(6)
C11 C12 1.387(7)
C11 H11 0.9500
C12 C13 1.396(7)
C12 H12 0.9500
C13 C14 1.382(7)
C13 H13 0.9500
C14 C15 1.401(6)
C14 H14 0.9500
C15 C16 1.468(7)
C16 C17 1.325(7)
C16 H16 0.9500
C17 C18 1.472(7)
C17 H17 0.9500
C18 O4 1.219(5)
C18 O3 1.346(5)
C19 O3 1.456(6)
C19 H19A 0.9800
C19 H19B 0.9800
C19 H19C 0.9800
C20 O6 1.211(6)
C20 O5 1.381(5)
C20 C21 1.453(7)
C21 C22 1.392(6)
C21 C26 1.413(6)
C22 C23 1.376(7)
C22 H22 0.9500
C23 C24 1.389(7)
C23 H23 0.9500
C24 C25 1.394(6)
C24 H24 0.9500
C25 C26 1.389(6)
C25 H25 0.9500
C26 C27 1.448(6)
C27 C28 1.337(6)
C27 H27 0.9500
C28 O5 1.390(5)
C28 C29 1.474(6)
C29 C30 1.392(7)
C29 C34 1.411(6)
C30 C31 1.388(6)
C30 H30 0.9500
C31 C32 1.386(6)
C31 H31 0.9500
C32 C33 1.376(7)
C32 H32 0.9500
C33 C34 1.398(6)
C33 H33 0.9500
C34 C35 1.466(7)
C35 C36 1.337(6)
C35 H35 0.9500
C36 C37 1.469(7)
C36 H36 0.9500
C37 O8 1.208(5)
C37 O7 1.351(5)
C38 O7 1.451(6)
C38 H38A 0.9800
C38 H38B 0.9800
C38 H38C 0.9800
